data_1537553
loop_
_publ_author_name
'Krivovichev, S.V.'
'Filatov, S.K.'
'Armbruster, T.'
'Pankratova, O.Yu.'

_publ_section_title
;
 Crystal structure of Cu(I) Cu(II)4O (Se O3) Cl5 - a new mixed-valence
 copper(I/II) compound
;
_journal_name_full 'Doklady Akad. Nauk'
_journal_page_first 356
_journal_page_last 358
_journal_volume 399
_journal_year 2004
_chemical_formula_sum 'Cl5 Cu5 O4 Se'
_chemical_name_systematic 'Cu5 O (Se O3) Cl5'
_space_group_IT_number 11
_symmetry_space_group_name_Hall '-P 2yb'
_symmetry_space_group_name_H-M 'P 1 21/m 1'
_cell_angle_alpha 90
_cell_angle_beta 91.97
_cell_angle_gamma 90
_cell_formula_units_Z 2
_cell_length_a 9.203
_cell_length_b 6.232
_cell_length_c 9.557
_cell_volume 547.800
_citation_journal_id_ASTM DAKNEQ
_cod_data_source_file Krivovichev_DAKNEQ_2004_586.cif
_cod_data_source_block Cl5Cu5O4Se1
_cod_original_cell_volume 547.7996
_cod_original_formula_sum 'Cl5 Cu5 O4 Se1'
_cod_database_code 1537553

loop_
_symmetry_equiv_pos_as_xyz
x,y,z
-x,y+1/2,-z
-x,-y,-z
x,-y-1/2,z

loop_
_atom_site_label
_atom_site_type_symbol
_atom_site_fract_x
_atom_site_fract_y
_atom_site_fract_z
_atom_site_occupancy
_atom_site_U_iso_or_equiv
Cu5 Cu+1 0.5859 -0.1188 0.2094 0.5 0.0
Cl4 Cl-1 -0.1187 0.75 0.2486 1 0.0
Cl3 Cl-1 0.4917 0.75 0.3983 1 0.0
O1 O-2 0.09 0.75 0.5747 1 0.0
Cl5 Cl-1 -0.3686 0.75 0.9947 1 0.0
Cl1 Cl-1 0.1253 0.75 0.0102 1 0.0
Cu2 Cu+2 0.1098 0.75 0.77315 1 0.0
O3 O-2 0.1886 0.039 0.4157 1 0.0
O2 O-2 0.1045 0.25 0.1934 1 0.0
Cu1 Cu+2 0.27863 0.75 0.4974 1 0.0
Se1 Se+4 0.24288 0.25 0.31815 1 0.0
Cl2 Cl-1 0.3556 0.75 0.7419 1 0.0
Cu4 Cu+2 0 0 0.5 1 0.0
Cu3 Cu+2 -0.12606 0.75 0.01184 1 0.0
